data_7046270
loop_
_publ_author_name
'Basu, Debashis'
'Woods, Toby J.'
'Rauchfuss, Thomas B.'

_publ_section_title
;
 Ni(ii) complexes of the phosphine-oxime
 Ph<sub>2</sub>PC<sub>6</sub>H<sub>4</sub>-2-CH[double bond, length as
 m-dash]NOH.
;
_journal_issue 21
_journal_name_full 'Dalton transactions (Cambridge, England : 2003)'
_journal_page_first 7256
_journal_page_last 7262
_journal_paper_doi 10.1039/c8dt01551a
_journal_volume 47
_journal_year 2018
_chemical_formula_moiety
; 
C57 H44 B F4 N3 Ni2 O2 P3, B F4, 5(C H2 Cl2) 
;
_chemical_formula_sum 'C62 H54 B2 Cl10 F8 N3 Ni2 O2 P3'
_chemical_formula_weight 1611.53
_space_group_crystal_system triclinic
_space_group_IT_number 2
_space_group_name_Hall '-P 1'
_space_group_name_H-M_alt 'P -1'
_symmetry_space_group_name_Hall '-P 1'
_symmetry_space_group_name_H-M 'P -1'
_atom_sites_solution_hydrogens geom
_audit_creation_method SHELXL-2014/7
_audit_update_record
;
2018-04-04 deposited with the CCDC.
2018-05-08 downloaded from the CCDC.
;
_cell_angle_alpha 114.3978(10)
_cell_angle_beta 108.0799(10)
_cell_angle_gamma 95.4562(10)
_cell_formula_units_Z 2
_cell_length_a 13.1695(5)
_cell_length_b 17.5545(7)
_cell_length_c 17.7200(7)
_cell_measurement_reflns_used 56928
_cell_measurement_temperature 100(2)
_cell_measurement_theta_max 28.36
_cell_measurement_theta_min 2.28
_cell_volume 3426.6(2)
_computing_cell_refinement 'SAINT V8.37A (Bruker, 2014)'
_computing_data_collection 'APEX3 V2016.9-0 (Bruker, 2016)'
_computing_data_reduction
; 
SAINT V8.34A, XPREP v2014/2, (Bruker, 2014) SADABS V2014/7 
(Krause et al., 2015) 
;
_computing_molecular_graphics
; 
SHELXTL v2014-7 (Bruker, 2014), CrystalMaker v2.7.7 (CrystalMaker, 1994) 
;
_computing_publication_material 'XCIF V2014-2 (Bruker, 2014)'
_computing_structure_refinement 'SHELXL-2014-7 (Sheldrick, 2015a)'
_computing_structure_solution 'SHELXT-2014-4 (Sheldrick, 2015b)'
_diffrn_ambient_temperature 100(2)
_diffrn_measured_fraction_theta_full 0.999
_diffrn_measured_fraction_theta_max 0.997
_diffrn_measurement_device 'Bruker D8 Venture/Photon 100'
_diffrn_measurement_method 'profile data from \f and \w scans'
_diffrn_radiation_monochromator 'multilayer mirrors'
_diffrn_radiation_source 'microfocus sealed tube'
_diffrn_radiation_type MoK\a
_diffrn_radiation_wavelength 0.71073
_diffrn_radiation_wavelength_id dd74ks
_diffrn_reflns_av_R_equivalents 0.0444
_diffrn_reflns_av_unetI/netI 0.0274
_diffrn_reflns_Laue_measured_fraction_full 0.999
_diffrn_reflns_Laue_measured_fraction_max 0.997
_diffrn_reflns_limit_h_max 17
_diffrn_reflns_limit_h_min -17
_diffrn_reflns_limit_k_max 23
_diffrn_reflns_limit_k_min -23
_diffrn_reflns_limit_l_max 23
_diffrn_reflns_limit_l_min -23
_diffrn_reflns_number 109093
_diffrn_reflns_point_group_measured_fraction_full 0.999
_diffrn_reflns_point_group_measured_fraction_max 0.997
_diffrn_reflns_theta_full 25.242
_diffrn_reflns_theta_max 28.373
_diffrn_reflns_theta_min 2.283
_exptl_absorpt_coefficient_mu 1.077
_exptl_absorpt_correction_T_max 0.7457
_exptl_absorpt_correction_T_min 0.6306
_exptl_absorpt_correction_type multi-scan
_exptl_absorpt_process_details 'SADABS V2014/7 (Krause et al., 2015)'
_exptl_crystal_colour orange
_exptl_crystal_density_diffrn 1.562
_exptl_crystal_density_method 'not measured'
_exptl_crystal_description block
_exptl_crystal_F_000 1632
_exptl_crystal_id dd74ks
_exptl_crystal_preparation
; 
The data crystal was mounted using oil (Paratone-N, Exxon) to a 
0.3 mm cryo-loop (Hampton Research) with the (3 -4 2) scattering 
planes roughly normal to the spindle axis. 
;
_exptl_crystal_size_max 0.531
_exptl_crystal_size_mid 0.370
_exptl_crystal_size_min 0.302
_refine_diff_density_max 0.427
_refine_diff_density_min -0.574
_refine_diff_density_rms 0.075
_refine_ls_extinction_method none
_refine_ls_goodness_of_fit_ref 1.066
_refine_ls_hydrogen_treatment constr
_refine_ls_matrix_type full
_refine_ls_number_parameters 903
_refine_ls_number_reflns 17107
_refine_ls_number_restraints 252
_refine_ls_restrained_S_all 1.070
_refine_ls_R_factor_all 0.0441
_refine_ls_R_factor_gt 0.0326
_refine_ls_shift/su_max 0.002
_refine_ls_shift/su_mean 0.000
_refine_ls_structure_factor_coef Fsqd
_refine_ls_weighting_details 'w=1/[\s^2^(Fo^2^)+(0.0213P)^2^+3.2103P] where P=(Fo^2^+2Fc^2^)/3'
_refine_ls_weighting_scheme calc
_refine_ls_wR_factor_gt 0.0665
_refine_ls_wR_factor_ref 0.0714
_reflns_Friedel_coverage 0.000
_reflns_number_gt 14510
_reflns_number_total 17107
_reflns_threshold_expression 'I > 2\s(I)'
_cod_data_source_file c8dt01551a2.cif
_cod_data_source_block dd74ks
_cod_depositor_comments 'Adding full bibliography for 7046263--7046270.cif.'
_cod_database_code 7046270
_shelx_shelxl_version_number 2014/7
_shelx_space_group_comment
; 
The symmetry employed for this shelxl refinement is uniquely defined 
by the following loop, which should always be used as a source of 
symmetry information in preference to the above space-group names. 
They are only intended as comments. 
;
_shelx_estimated_absorpt_t_min 0.599
_shelx_estimated_absorpt_t_max 0.737

loop_
_space_group_symop_operation_xyz
'x, y, z'
'-x, -y, -z'

loop_
_atom_site_label
_atom_site_type_symbol
_atom_site_fract_x
_atom_site_fract_y
_atom_site_fract_z
_atom_site_U_iso_or_equiv
_atom_site_adp_type
_atom_site_occupancy
_atom_site_site_symmetry_order
_atom_site_calc_flag
_atom_site_refinement_flags_posn
_atom_site_refinement_flags_adp
_atom_site_refinement_flags_occupancy
_atom_site_disorder_assembly
_atom_site_disorder_group
Ni1 Ni 0.67314(2) 0.16800(2) 0.37743(2) 0.00999(5) Uani 1 1 d . . . . .
Ni2 Ni 0.53945(2) -0.03130(2) 0.25500(2) 0.01088(5) Uani 1 1 d . . . . .
Cl1 Cl 0.2017(5) 0.0930(2) 0.2542(2) 0.0442(6) Uani 0.77(2) 1 d D U P A 1
Cl2 Cl 0.1858(5) 0.2572(4) 0.3819(3) 0.0511(8) Uani 0.77(2) 1 d D U P A 1
Cl1A Cl 0.2399(16) 0.0942(6) 0.2625(8) 0.0412(18) Uani 0.23(2) 1 d D U P A 2
Cl2A Cl 0.1578(10) 0.2307(11) 0.3640(11) 0.0441(17) Uani 0.23(2) 1 d D U P A 2
Cl3 Cl 0.20866(6) 0.15610(4) 0.70712(5) 0.04915(16) Uani 1 1 d . . . . .
Cl4 Cl 0.31600(5) 0.24003(4) 0.63050(4) 0.03624(12) Uani 1 1 d . . . . .
Cl5 Cl 0.59382(5) 0.51486(4) 0.25568(4) 0.03889(13) Uani 1 1 d . . . . .
Cl6 Cl 0.45830(6) 0.57569(4) 0.13991(4) 0.04235(14) Uani 1 1 d . . . . .
Cl7 Cl 0.73285(5) 0.51574(4) 0.10333(4) 0.03693(12) Uani 1 1 d . . . . .
Cl8 Cl 0.88413(5) 0.67144(4) 0.14244(4) 0.04454(14) Uani 1 1 d . . . . .
Cl9 Cl 0.07470(5) 0.16987(5) 0.09397(4) 0.04729(16) Uani 1 1 d . . . . .
Cl10 Cl -0.00462(5) 0.11159(4) -0.09897(4) 0.04104(14) Uani 1 1 d . . . . .
P1 P 0.82689(3) 0.18477(3) 0.48132(3) 0.01037(8) Uani 1 1 d . . . . .
P2 P 0.69585(3) 0.29121(3) 0.37402(3) 0.01110(8) Uani 1 1 d . . . . .
P3 P 0.43855(3) -0.13660(3) 0.12341(3) 0.01288(8) Uani 1 1 d . . . . .
O1 O 0.56472(10) 0.03583(7) 0.20292(8) 0.0149(2) Uani 1 1 d . . . . .
O2 O 0.58834(10) -0.04990(7) 0.40576(8) 0.0149(2) Uani 1 1 d . . . . .
N1 N 0.63082(11) 0.05741(8) 0.37011(9) 0.0114(3) Uani 1 1 d . . . . .
N2 N 0.56201(11) 0.11952(9) 0.25626(9) 0.0128(3) Uani 1 1 d . . . . .
N3 N 0.51675(11) -0.09282(9) 0.31294(9) 0.0130(3) Uani 1 1 d . . . . .
C1 C 0.64341(13) 0.03224(10) 0.42909(11) 0.0119(3) Uani 1 1 d . . . . .
C2 C 0.71446(13) 0.07711(10) 0.52551(11) 0.0119(3) Uani 1 1 d . . . . .
C3 C 0.69522(14) 0.04676(11) 0.58278(11) 0.0147(3) Uani 1 1 d . . . . .
H3 H 0.6353 -0.0018 0.5599 0.018 Uiso 1 1 calc R U . . .
C4 C 0.76384(14) 0.08777(11) 0.67301(12) 0.0162(3) Uani 1 1 d . . . . .
H4 H 0.7494 0.0685 0.7124 0.019 Uiso 1 1 calc R U . . .
C5 C 0.85362(14) 0.15699(11) 0.70596(12) 0.0162(3) Uani 1 1 d . . . . .
H5 H 0.9009 0.1846 0.7677 0.019 Uiso 1 1 calc R U . . .
C6 C 0.87460(14) 0.18608(11) 0.64895(11) 0.0147(3) Uani 1 1 d . . . . .
H6 H 0.9374 0.2324 0.6717 0.018 Uiso 1 1 calc R U . . .
C7 C 0.80424(13) 0.14773(10) 0.55868(11) 0.0123(3) Uani 1 1 d . . . . .
C8 C 0.89401(13) 0.10884(10) 0.42184(11) 0.0133(3) Uani 1 1 d . . . . .
C9 C 0.98877(15) 0.09326(11) 0.46958(12) 0.0185(3) Uani 1 1 d . . . . .
H9 H 1.0143 0.1179 0.5331 0.022 Uiso 1 1 calc R U . . .
C10 C 1.04568(16) 0.04172(13) 0.42431(14) 0.0243(4) Uani 1 1 d . . . . .
H10 H 1.1106 0.0317 0.4569 0.029 Uiso 1 1 calc R U . . .
C11 C 1.00770(18) 0.00498(13) 0.33167(14) 0.0274(4) Uani 1 1 d . . . . .
H11 H 1.0477 -0.0293 0.3009 0.033 Uiso 1 1 calc R U . . .
C12 C 0.91212(17) 0.01779(13) 0.28357(13) 0.0247(4) Uani 1 1 d . . . . .
H12 H 0.8855 -0.0090 0.2199 0.030 Uiso 1 1 calc R U . . .
C13 C 0.85488(15) 0.06975(11) 0.32819(12) 0.0170(3) Uani 1 1 d . . . . .
H13 H 0.7893 0.0787 0.2951 0.020 Uiso 1 1 calc R U . . .
C14 C 0.93573(13) 0.28463(10) 0.55196(11) 0.0129(3) Uani 1 1 d . . . . .
C15 C 0.92652(14) 0.35080(11) 0.62655(12) 0.0160(3) Uani 1 1 d . . . . .
H15 H 0.8629 0.3436 0.6399 0.019 Uiso 1 1 calc R U . . .
C16 C 1.01045(16) 0.42686(11) 0.68086(12) 0.0208(4) Uani 1 1 d . . . . .
H16 H 1.0043 0.4715 0.7315 0.025 Uiso 1 1 calc R U . . .
C17 C 1.10329(16) 0.43772(12) 0.66126(13) 0.0241(4) Uani 1 1 d . . . . .
H17 H 1.1609 0.4896 0.6990 0.029 Uiso 1 1 calc R U . . .
C18 C 1.11254(15) 0.37329(12) 0.58700(13) 0.0216(4) Uani 1 1 d . . . . .
H18 H 1.1760 0.3813 0.5736 0.026 Uiso 1 1 calc R U . . .
C19 C 1.02878(14) 0.29685(11) 0.53202(12) 0.0162(3) Uani 1 1 d . . . . .
H19 H 1.0349 0.2529 0.4809 0.019 Uiso 1 1 calc R U . . .
C20 C 0.48977(14) 0.14717(11) 0.21418(12) 0.0161(3) Uani 1 1 d . . . . .
H20 H 0.4429 0.1084 0.1536 0.019 Uiso 1 1 calc R U . . .
C21 C 0.47501(14) 0.23419(12) 0.25343(12) 0.0169(3) Uani 1 1 d . . . . .
C22 C 0.37228(15) 0.24631(13) 0.21405(14) 0.0240(4) Uani 1 1 d . . . . .
H22 H 0.3167 0.1990 0.1625 0.029 Uiso 1 1 calc R U . . .
C23 C 0.35069(16) 0.32682(14) 0.24949(15) 0.0294(5) Uani 1 1 d . . . . .
H23 H 0.2801 0.3343 0.2234 0.035 Uiso 1 1 calc R U . . .
C24 C 0.43247(17) 0.39577(14) 0.32280(15) 0.0281(4) Uani 1 1 d . . . . .
H24 H 0.4178 0.4509 0.3471 0.034 Uiso 1 1 calc R U . . .
C25 C 0.53642(15) 0.38575(12) 0.36173(13) 0.0209(4) Uani 1 1 d . . . . .
H25 H 0.5923 0.4341 0.4117 0.025 Uiso 1 1 calc R U . . .
C26 C 0.55863(14) 0.30501(11) 0.32761(12) 0.0151(3) Uani 1 1 d . . . . .
C27 C 0.75894(13) 0.29188(10) 0.29635(11) 0.0131(3) Uani 1 1 d . . . . .
C28 C 0.85250(14) 0.26061(11) 0.29781(12) 0.0161(3) Uani 1 1 d . . . . .
H28 H 0.8798 0.2363 0.3366 0.019 Uiso 1 1 calc R U . . .
C29 C 0.90619(15) 0.26479(12) 0.24286(12) 0.0207(4) Uani 1 1 d . . . . .
H29 H 0.9693 0.2426 0.2435 0.025 Uiso 1 1 calc R U . . .
C30 C 0.86754(15) 0.30136(12) 0.18706(12) 0.0215(4) Uani 1 1 d . . . . .
H30 H 0.9055 0.3058 0.1508 0.026 Uiso 1 1 calc R U . . .
C31 C 0.77356(16) 0.33141(11) 0.18423(12) 0.0198(4) Uani 1 1 d . . . . .
H31 H 0.7466 0.3556 0.1452 0.024 Uiso 1 1 calc R U . . .
C32 C 0.71846(15) 0.32637(11) 0.23811(12) 0.0170(3) Uani 1 1 d . . . . .
H32 H 0.6535 0.3463 0.2353 0.020 Uiso 1 1 calc R U . . .
C33 C 0.76392(13) 0.39321(10) 0.47508(11) 0.0131(3) Uani 1 1 d . . . . .
C34 C 0.72658(14) 0.41103(11) 0.54491(12) 0.0160(3) Uani 1 1 d . . . . .
H34 H 0.6710 0.3684 0.5398 0.019 Uiso 1 1 calc R U . . .
C35 C 0.77021(15) 0.49027(11) 0.62117(12) 0.0185(3) Uani 1 1 d . . . . .
H35 H 0.7448 0.5020 0.6685 0.022 Uiso 1 1 calc R U . . .
C36 C 0.85135(15) 0.55296(11) 0.62884(13) 0.0208(4) Uani 1 1 d . . . . .
H36 H 0.8812 0.6075 0.6813 0.025 Uiso 1 1 calc R U . . .
C37 C 0.88864(15) 0.53580(11) 0.55989(13) 0.0216(4) Uani 1 1 d . . . . .
H37 H 0.9442 0.5787 0.5654 0.026 Uiso 1 1 calc R U . . .
C38 C 0.84536(14) 0.45627(11) 0.48282(12) 0.0171(3) Uani 1 1 d . . . . .
H38 H 0.8710 0.4448 0.4356 0.021 Uiso 1 1 calc R U . . .
C39 C 0.45246(14) -0.16321(10) 0.29497(11) 0.0143(3) Uani 1 1 d . . . . .
H39 H 0.4632 -0.1784 0.3419 0.017 Uiso 1 1 calc R U . . .
C40 C 0.36455(14) -0.22140(10) 0.20822(12) 0.0148(3) Uani 1 1 d . . . . .
C41 C 0.29222(15) -0.28614(11) 0.20735(13) 0.0192(4) Uani 1 1 d . . . . .
H41 H 0.3068 -0.2929 0.2599 0.023 Uiso 1 1 calc R U . . .
C42 C 0.19959(15) -0.34042(11) 0.13055(14) 0.0227(4) Uani 1 1 d . . . . .
H42 H 0.1509 -0.3837 0.1309 0.027 Uiso 1 1 calc R U . . .
C43 C 0.17805(15) -0.33153(12) 0.05353(13) 0.0233(4) Uani 1 1 d . . . . .
H43 H 0.1140 -0.3681 0.0012 0.028 Uiso 1 1 calc R U . . .
C44 C 0.25032(15) -0.26892(11) 0.05275(12) 0.0199(4) Uani 1 1 d . . . . .
H44 H 0.2356 -0.2637 -0.0007 0.024 Uiso 1 1 calc R U . . .
C45 C 0.34395(14) -0.21368(10) 0.12908(12) 0.0150(3) Uani 1 1 d . . . . .
C46 C 0.52195(14) -0.19674(11) 0.06915(11) 0.0169(3) Uani 1 1 d . . . . .
C47 C 0.61403(17) -0.15032(13) 0.06949(15) 0.0302(5) Uani 1 1 d . . . . .
H47 H 0.6314 -0.0889 0.0975 0.036 Uiso 1 1 calc R U . . .
C48 C 0.68038(19) -0.19367(15) 0.02895(17) 0.0393(6) Uani 1 1 d . . . . .
H48 H 0.7419 -0.1620 0.0276 0.047 Uiso 1 1 calc R U . . .
C49 C 0.65711(19) -0.28310(15) -0.00959(16) 0.0351(5) Uani 1 1 d . . . . .
H49 H 0.7034 -0.3127 -0.0363 0.042 Uiso 1 1 calc R U . . .
C50 C 0.5668(2) -0.32912(14) -0.00908(16) 0.0351(5) Uani 1 1 d . . . . .
H50 H 0.5510 -0.3905 -0.0357 0.042 Uiso 1 1 calc R U . . .
C51 C 0.49861(17) -0.28664(12) 0.02996(14) 0.0255(4) Uani 1 1 d . . . . .
H51 H 0.4363 -0.3188 0.0299 0.031 Uiso 1 1 calc R U . . .
C52 C 0.35312(14) -0.10105(11) 0.04939(11) 0.0158(3) Uani 1 1 d . . . . .
C53 C 0.27222(16) -0.06290(13) 0.07341(13) 0.0237(4) Uani 1 1 d . . . . .
H53 H 0.2609 -0.0596 0.1250 0.028 Uiso 1 1 calc R U . . .
C54 C 0.20819(16) -0.02977(14) 0.02231(14) 0.0278(4) Uani 1 1 d . . . . .
H54 H 0.1527 -0.0043 0.0384 0.033 Uiso 1 1 calc R U . . .
C55 C 0.22555(17) -0.03397(13) -0.05199(14) 0.0278(4) Uani 1 1 d . . . . .
H55 H 0.1817 -0.0113 -0.0870 0.033 Uiso 1 1 calc R U . . .
C56 C 0.30607(18) -0.07081(13) -0.07602(14) 0.0281(4) Uani 1 1 d . . . . .
H56 H 0.3177 -0.0731 -0.1271 0.034 Uiso 1 1 calc R U . . .
C57 C 0.37018(16) -0.10464(12) -0.02528(12) 0.0212(4) Uani 1 1 d . . . . .
H57 H 0.4255 -0.1301 -0.0418 0.025 Uiso 1 1 calc R U . . .
C58 C 0.2648(6) 0.1822(5) 0.3631(4) 0.0303(15) Uani 0.77(2) 1 d D U P A 1
H58A H 0.2758 0.1611 0.4082 0.036 Uiso 0.77(2) 1 calc R U P A 1
H58B H 0.3384 0.2112 0.3710 0.036 Uiso 0.77(2) 1 calc R U P A 1
C58A C 0.261(2) 0.175(2) 0.3705(11) 0.031(4) Uani 0.23(2) 1 d D U P A 2
H58C H 0.2597 0.1481 0.4096 0.037 Uiso 0.23(2) 1 calc R U P A 2
H58D H 0.3346 0.2160 0.3972 0.037 Uiso 0.23(2) 1 calc R U P A 2
C59 C 0.2564(2) 0.25514(15) 0.71020(19) 0.0420(6) Uani 1 1 d . . . . .
H59A H 0.1939 0.2813 0.6979 0.050 Uiso 1 1 calc R U . . .
H59B H 0.3120 0.2956 0.7710 0.050 Uiso 1 1 calc R U . . .
C60 C 0.47514(18) 0.55384(16) 0.23128(15) 0.0338(5) Uani 1 1 d . . . . .
H60A H 0.4090 0.5101 0.2164 0.041 Uiso 1 1 calc R U . . .
H60B H 0.4826 0.6074 0.2848 0.041 Uiso 1 1 calc R U . . .
C61 C 0.8367(2) 0.55745(14) 0.07695(17) 0.0357(5) Uani 1 1 d . . . . .
H61A H 0.8068 0.5420 0.0124 0.043 Uiso 1 1 calc R U . . .
H61B H 0.8993 0.5312 0.0883 0.043 Uiso 1 1 calc R U . . .
C62 C 0.0186(2) 0.1971(2) 0.00749(16) 0.0517(8) Uani 1 1 d . . . . .
H62A H 0.0699 0.2491 0.0186 0.062 Uiso 1 1 calc R U . . .
H62B H -0.0522 0.2114 0.0079 0.062 Uiso 1 1 calc R U . . .
B1 B 0.52658(17) 0.22916(14) 0.52068(14) 0.0196(4) Uani 1 1 d D . . . .
F1 F 0.46671(12) 0.15290(9) 0.50814(9) 0.0441(4) Uani 1 1 d D . . . .
F2 F 0.47736(11) 0.29562(9) 0.55308(9) 0.0420(3) Uani 1 1 d D . . . .
F3 F 0.63381(9) 0.25081(8) 0.58255(8) 0.0301(3) Uani 1 1 d D . . . .
F4 F 0.52842(9) 0.21909(7) 0.43919(7) 0.0230(2) Uani 1 1 d D . . . .
B2 B 0.1244(6) 0.4506(4) 0.1341(5) 0.0218(14) Uani 0.572(3) 1 d D U P B 1
F5 F 0.2045(2) 0.4120(2) 0.1127(3) 0.0574(10) Uani 0.572(3) 1 d D U P B 1
F6 F 0.0590(3) 0.39975(19) 0.1525(2) 0.0426(8) Uani 0.572(3) 1 d D U P B 1
F7 F 0.1758(3) 0.53192(16) 0.20860(16) 0.0618(11) Uani 0.572(3) 1 d D U P B 1
F8 F 0.06133(17) 0.46256(14) 0.06381(17) 0.0331(6) Uani 0.572(3) 1 d D U P B 1
B2A B 0.1249(9) 0.4295(6) 0.1306(7) 0.025(2) Uani 0.428(3) 1 d D U P B 2
F5A F 0.1107(4) 0.3771(2) 0.0410(2) 0.0533(12) Uani 0.428(3) 1 d D U P B 2
F6A F 0.0967(3) 0.3744(3) 0.1629(3) 0.0294(8) Uani 0.428(3) 1 d D U P B 2
F7A F 0.2313(2) 0.4770(3) 0.1796(3) 0.0459(11) Uani 0.428(3) 1 d D U P B 2
F8A F 0.0546(3) 0.4822(2) 0.1310(3) 0.0449(10) Uani 0.428(3) 1 d D U P B 2

loop_
_atom_site_aniso_label
_atom_site_aniso_U_11
_atom_site_aniso_U_22
_atom_site_aniso_U_33
_atom_site_aniso_U_23
_atom_site_aniso_U_13
_atom_site_aniso_U_12
Ni1 0.01007(9) 0.00912(9) 0.00992(10) 0.00502(8) 0.00231(8) 0.00141(7)
Ni2 0.01218(10) 0.00976(9) 0.00876(10) 0.00372(8) 0.00312(8) 0.00053(8)
Cl1 0.0656(17) 0.0326(5) 0.0275(6) 0.0113(4) 0.0161(10) 0.0024(10)
Cl2 0.0577(17) 0.0570(16) 0.0501(11) 0.0251(11) 0.0272(11) 0.0408(14)
Cl1A 0.063(5) 0.0237(16) 0.035(3) 0.0104(16) 0.023(3) 0.003(3)
Cl2A 0.037(3) 0.051(4) 0.057(4) 0.029(3) 0.025(3) 0.028(3)
Cl3 0.0618(4) 0.0405(3) 0.0471(4) 0.0272(3) 0.0178(3) 0.0004(3)
Cl4 0.0400(3) 0.0357(3) 0.0435(3) 0.0203(3) 0.0252(3) 0.0150(2)
Cl5 0.0341(3) 0.0400(3) 0.0481(3) 0.0284(3) 0.0114(3) 0.0117(2)
Cl6 0.0615(4) 0.0424(3) 0.0371(3) 0.0240(3) 0.0235(3) 0.0320(3)
Cl7 0.0379(3) 0.0432(3) 0.0302(3) 0.0185(2) 0.0145(2) 0.0013(2)
Cl8 0.0401(3) 0.0301(3) 0.0460(4) 0.0097(3) 0.0091(3) -0.0012(2)
Cl9 0.0254(3) 0.0811(5) 0.0253(3) 0.0187(3) 0.0043(2) 0.0185(3)
Cl10 0.0378(3) 0.0562(4) 0.0237(3) 0.0109(3) 0.0146(2) 0.0166(3)
P1 0.01026(18) 0.00973(18) 0.00989(19) 0.00430(15) 0.00296(15) 0.00186(15)
P2 0.01148(18) 0.01100(18) 0.0129(2) 0.00687(16) 0.00536(16) 0.00360(15)
P3 0.01263(19) 0.01209(19) 0.0103(2) 0.00302(16) 0.00362(16) 0.00103(15)
O1 0.0202(6) 0.0111(5) 0.0108(6) 0.0035(5) 0.0060(5) 0.0001(5)
O2 0.0179(6) 0.0118(5) 0.0096(6) 0.0047(5) 0.0007(5) -0.0024(5)
N1 0.0112(6) 0.0105(6) 0.0125(7) 0.0053(5) 0.0046(5) 0.0025(5)
N2 0.0132(6) 0.0130(6) 0.0122(7) 0.0063(6) 0.0049(5) 0.0011(5)
N3 0.0141(6) 0.0121(6) 0.0087(6) 0.0027(5) 0.0029(5) 0.0019(5)
C1 0.0119(7) 0.0105(7) 0.0139(8) 0.0053(6) 0.0062(6) 0.0027(6)
C2 0.0130(7) 0.0116(7) 0.0111(8) 0.0052(6) 0.0041(6) 0.0044(6)
C3 0.0159(8) 0.0140(8) 0.0166(8) 0.0080(7) 0.0075(7) 0.0052(6)
C4 0.0207(8) 0.0186(8) 0.0143(8) 0.0100(7) 0.0088(7) 0.0084(7)
C5 0.0189(8) 0.0168(8) 0.0115(8) 0.0063(7) 0.0036(7) 0.0073(7)
C6 0.0149(8) 0.0136(7) 0.0132(8) 0.0058(7) 0.0031(6) 0.0041(6)
C7 0.0131(7) 0.0123(7) 0.0125(8) 0.0062(6) 0.0047(6) 0.0060(6)
C8 0.0135(7) 0.0111(7) 0.0159(8) 0.0066(6) 0.0061(6) 0.0032(6)
C9 0.0190(8) 0.0189(8) 0.0186(9) 0.0100(7) 0.0058(7) 0.0076(7)
C10 0.0225(9) 0.0260(10) 0.0345(11) 0.0200(9) 0.0128(8) 0.0148(8)
C11 0.0358(11) 0.0281(10) 0.0346(11) 0.0186(9) 0.0245(10) 0.0222(9)
C12 0.0354(11) 0.0250(9) 0.0211(10) 0.0113(8) 0.0170(9) 0.0162(8)
C13 0.0198(8) 0.0168(8) 0.0163(8) 0.0084(7) 0.0077(7) 0.0072(7)
C14 0.0124(7) 0.0115(7) 0.0119(8) 0.0059(6) 0.0007(6) 0.0017(6)
C15 0.0185(8) 0.0139(8) 0.0156(8) 0.0078(7) 0.0051(7) 0.0049(7)
C16 0.0269(9) 0.0129(8) 0.0157(9) 0.0047(7) 0.0025(7) 0.0044(7)
C17 0.0194(9) 0.0160(8) 0.0254(10) 0.0081(8) -0.0013(8) -0.0022(7)
C18 0.0159(8) 0.0203(9) 0.0265(10) 0.0125(8) 0.0046(7) 0.0005(7)
C19 0.0150(8) 0.0160(8) 0.0167(8) 0.0083(7) 0.0042(7) 0.0033(6)
C20 0.0131(8) 0.0206(8) 0.0138(8) 0.0103(7) 0.0023(6) 0.0004(7)
C21 0.0145(8) 0.0229(9) 0.0201(9) 0.0156(8) 0.0072(7) 0.0059(7)
C22 0.0159(8) 0.0319(10) 0.0288(10) 0.0210(9) 0.0048(8) 0.0064(8)
C23 0.0184(9) 0.0414(12) 0.0407(12) 0.0283(11) 0.0114(9) 0.0169(9)
C24 0.0248(10) 0.0316(11) 0.0402(12) 0.0228(10) 0.0162(9) 0.0184(9)
C25 0.0207(9) 0.0219(9) 0.0267(10) 0.0151(8) 0.0105(8) 0.0105(7)
C26 0.0137(8) 0.0197(8) 0.0183(9) 0.0134(7) 0.0074(7) 0.0061(7)
C27 0.0143(8) 0.0103(7) 0.0115(8) 0.0030(6) 0.0048(6) 0.0001(6)
C28 0.0151(8) 0.0180(8) 0.0145(8) 0.0076(7) 0.0050(7) 0.0035(7)
C29 0.0144(8) 0.0256(9) 0.0174(9) 0.0060(8) 0.0065(7) 0.0031(7)
C30 0.0226(9) 0.0235(9) 0.0148(9) 0.0057(7) 0.0096(7) -0.0019(7)
C31 0.0278(9) 0.0180(8) 0.0153(9) 0.0095(7) 0.0088(7) 0.0027(7)
C32 0.0210(8) 0.0155(8) 0.0168(9) 0.0084(7) 0.0085(7) 0.0054(7)
C33 0.0147(8) 0.0105(7) 0.0155(8) 0.0066(6) 0.0063(6) 0.0051(6)
C34 0.0168(8) 0.0152(8) 0.0188(9) 0.0093(7) 0.0084(7) 0.0042(6)
C35 0.0198(8) 0.0196(8) 0.0179(9) 0.0078(7) 0.0097(7) 0.0094(7)
C36 0.0231(9) 0.0134(8) 0.0209(9) 0.0046(7) 0.0067(7) 0.0056(7)
C37 0.0222(9) 0.0150(8) 0.0245(10) 0.0079(8) 0.0085(8) 0.0000(7)
C38 0.0196(8) 0.0158(8) 0.0179(9) 0.0081(7) 0.0096(7) 0.0036(7)
C39 0.0161(8) 0.0121(7) 0.0154(8) 0.0067(7) 0.0069(7) 0.0026(6)
C40 0.0148(8) 0.0107(7) 0.0173(8) 0.0040(7) 0.0078(7) 0.0035(6)
C41 0.0208(9) 0.0138(8) 0.0227(9) 0.0064(7) 0.0117(7) 0.0025(7)
C42 0.0181(9) 0.0142(8) 0.0312(11) 0.0058(8) 0.0118(8) -0.0003(7)
C43 0.0148(8) 0.0158(8) 0.0249(10) 0.0011(8) 0.0037(7) -0.0029(7)
C44 0.0171(8) 0.0163(8) 0.0168(9) 0.0026(7) 0.0029(7) 0.0011(7)
C45 0.0140(8) 0.0115(7) 0.0156(8) 0.0031(7) 0.0056(7) 0.0027(6)
C46 0.0171(8) 0.0176(8) 0.0123(8) 0.0042(7) 0.0047(7) 0.0052(7)
C47 0.0250(10) 0.0231(10) 0.0355(12) 0.0038(9) 0.0176(9) 0.0024(8)
C48 0.0296(11) 0.0382(12) 0.0465(14) 0.0090(11) 0.0258(11) 0.0065(10)
C49 0.0352(12) 0.0370(12) 0.0359(12) 0.0108(10) 0.0227(10) 0.0196(10)
C50 0.0447(13) 0.0245(10) 0.0386(13) 0.0101(10) 0.0229(11) 0.0194(10)
C51 0.0296(10) 0.0202(9) 0.0276(10) 0.0094(8) 0.0140(9) 0.0089(8)
C52 0.0154(8) 0.0143(8) 0.0118(8) 0.0038(7) 0.0023(6) 0.0005(6)
C53 0.0226(9) 0.0340(10) 0.0195(9) 0.0150(8) 0.0097(8) 0.0115(8)
C54 0.0215(9) 0.0335(11) 0.0312(11) 0.0178(9) 0.0088(8) 0.0115(8)
C55 0.0295(10) 0.0281(10) 0.0273(11) 0.0187(9) 0.0047(8) 0.0067(8)
C56 0.0387(12) 0.0296(10) 0.0218(10) 0.0171(9) 0.0124(9) 0.0073(9)
C57 0.0266(9) 0.0184(8) 0.0195(9) 0.0083(7) 0.0115(8) 0.0040(7)
C58 0.0310(18) 0.036(2) 0.0224(17) 0.0129(16) 0.0076(15) 0.0155(16)
C58A 0.037(5) 0.035(5) 0.025(5) 0.016(4) 0.011(4) 0.027(5)
C59 0.0524(15) 0.0314(12) 0.0535(16) 0.0193(11) 0.0353(13) 0.0104(11)
C60 0.0316(11) 0.0420(13) 0.0322(12) 0.0189(10) 0.0149(10) 0.0122(10)
C61 0.0398(12) 0.0284(11) 0.0417(13) 0.0135(10) 0.0240(11) 0.0065(9)
C62 0.0507(15) 0.0703(19) 0.0226(12) 0.0105(12) 0.0083(11) 0.0395(15)
B1 0.0184(9) 0.0244(10) 0.0212(10) 0.0162(9) 0.0069(8) 0.0031(8)
F1 0.0475(8) 0.0434(8) 0.0362(8) 0.0286(7) 0.0040(6) -0.0157(6)
F2 0.0420(8) 0.0543(9) 0.0354(8) 0.0162(7) 0.0241(6) 0.0281(7)
F3 0.0253(6) 0.0338(6) 0.0285(6) 0.0182(5) 0.0026(5) 0.0059(5)
F4 0.0236(5) 0.0314(6) 0.0224(6) 0.0163(5) 0.0139(5) 0.0082(5)
B2 0.026(2) 0.026(3) 0.018(2) 0.013(2) 0.0123(17) 0.002(2)
F5 0.0424(17) 0.070(2) 0.101(3) 0.060(2) 0.0440(19) 0.0383(16)
F6 0.061(2) 0.0304(16) 0.0421(17) 0.0149(12) 0.0345(17) -0.0042(13)
F7 0.115(3) 0.0252(13) 0.0195(12) 0.0042(10) 0.0145(14) -0.0226(15)
F8 0.0201(10) 0.0347(12) 0.0379(15) 0.0215(11) -0.0004(9) -0.0027(9)
B2A 0.023(3) 0.031(4) 0.024(3) 0.015(3) 0.008(2) 0.007(3)
F5A 0.084(3) 0.0427(19) 0.0341(19) 0.0099(15) 0.041(2) -0.0001(18)
F6A 0.0336(19) 0.032(2) 0.0260(16) 0.0163(15) 0.0134(14) 0.0023(14)
F7A 0.0170(14) 0.063(3) 0.053(2) 0.035(2) 0.0023(14) -0.0088(15)
F8A 0.0313(17) 0.0366(17) 0.074(3) 0.0314(18) 0.0194(17) 0.0189(14)

loop_
_atom_type_symbol
_atom_type_description
_atom_type_scat_dispersion_real
_atom_type_scat_dispersion_imag
_atom_type_scat_source
C C 0.0033 0.0016 'International Tables Vol C Tables 4.2.6.8 and 6.1.1.4'
H H 0.0000 0.0000 'International Tables Vol C Tables 4.2.6.8 and 6.1.1.4'
B B 0.0013 0.0007 'International Tables Vol C Tables 4.2.6.8 and 6.1.1.4'
N N 0.0061 0.0033 'International Tables Vol C Tables 4.2.6.8 and 6.1.1.4'
O O 0.0106 0.0060 'International Tables Vol C Tables 4.2.6.8 and 6.1.1.4'
F F 0.0171 0.0103 'International Tables Vol C Tables 4.2.6.8 and 6.1.1.4'
P P 0.1023 0.0942 'International Tables Vol C Tables 4.2.6.8 and 6.1.1.4'
Cl Cl 0.1484 0.1585 'International Tables Vol C Tables 4.2.6.8 and 6.1.1.4'
Ni Ni 0.3393 1.1124 'International Tables Vol C Tables 4.2.6.8 and 6.1.1.4'

loop_
_exptl_crystal_face_index_h
_exptl_crystal_face_index_k
_exptl_crystal_face_index_l
_exptl_crystal_face_perp_dist
2.00 1.00 0.00 0.1760
-5.00 -4.00 1.00 0.1170
0.00 3.00 -1.00 0.1600
4.00 -4.00 -1.00 0.1930
-4.00 3.00 -2.00 0.2190
5.00 3.00 2.00 0.1450
-1.00 2.00 0.00 0.1510
1.00 1.00 5.00 0.1370
-1.00 -2.00 6.00 0.1540
-2.00 -1.00 6.00 0.1640
1.00 2.00 -5.00 0.2530
-1.00 4.00 -5.00 0.2540
-1.00 1.00 0.00 0.1590
4.00 -1.00 -5.00 0.2670
1.00 3.00 -1.00 0.1500
-1.00 -6.00 2.00 0.0760
-1.00 -5.00 0.00 0.0520
1.00 -4.00 1.00 0.1340
0.00 0.00 -1.00 0.2000

loop_
_geom_angle_atom_site_label_1
_geom_angle_atom_site_label_2
_geom_angle_atom_site_label_3
_geom_angle
N1 Ni1 N2 86.39(6)
N1 Ni1 P1 85.25(4)
N2 Ni1 P1 156.59(4)
N1 Ni1 P2 171.53(4)
N2 Ni1 P2 86.69(4)
P1 Ni1 P2 102.984(17)
N3 Ni2 O1 176.82(6)
N3 Ni2 N1 85.40(6)
O1 Ni2 N1 91.60(5)
N3 Ni2 P3 93.46(4)
O1 Ni2 P3 89.58(4)
N1 Ni2 P3 177.73(4)
C14 P1 C8 103.61(8)
C14 P1 C7 105.09(8)
C8 P1 C7 104.39(7)
C14 P1 Ni1 124.98(5)
C8 P1 Ni1 104.50(6)
C7 P1 Ni1 112.20(5)
C33 P2 C27 106.10(7)
C33 P2 C26 102.44(8)
C27 P2 C26 104.00(8)
C33 P2 Ni1 122.03(6)
C27 P2 Ni1 113.12(5)
C26 P2 Ni1 107.25(6)
C45 P3 C52 105.57(8)
C45 P3 C46 106.32(8)
C52 P3 C46 108.22(8)
C45 P3 Ni2 111.74(6)
C52 P3 Ni2 112.98(6)
C46 P3 Ni2 111.59(6)
N2 O1 Ni2 108.19(9)
C1 O2 N3 109.89(12)
C1 N1 Ni2 111.56(11)
C1 N1 Ni1 132.74(12)
Ni2 N1 Ni1 115.34(7)
C20 N2 O1 113.47(14)
C20 N2 Ni1 135.14(12)
O1 N2 Ni1 111.36(10)
C39 N3 O2 109.65(13)
C39 N3 Ni2 138.37(12)
O2 N3 Ni2 111.94(9)
N1 C1 O2 120.32(15)
N1 C1 C2 130.04(15)
O2 C1 C2 109.61(13)
C3 C2 C7 120.29(15)
C3 C2 C1 119.94(15)
C7 C2 C1 119.71(14)
C4 C3 C2 119.82(16)
C4 C3 H3 120.1
C2 C3 H3 120.1
C3 C4 C5 120.11(16)
C3 C4 H4 119.9
C5 C4 H4 119.9
C4 C5 C6 120.28(16)
C4 C5 H5 119.9
C6 C5 H5 119.9
C5 C6 C7 120.48(16)
C5 C6 H6 119.8
C7 C6 H6 119.8
C6 C7 C2 118.97(15)
C6 C7 P1 122.18(12)
C2 C7 P1 118.84(12)
C9 C8 C13 119.53(15)
C9 C8 P1 120.26(13)
C13 C8 P1 120.10(13)
C10 C9 C8 120.05(17)
C10 C9 H9 120.0
C8 C9 H9 120.0
C11 C10 C9 119.94(17)
C11 C10 H10 120.0
C9 C10 H10 120.0
C12 C11 C10 120.46(17)
C12 C11 H11 119.8
C10 C11 H11 119.8
C11 C12 C13 120.11(18)
C11 C12 H12 119.9
C13 C12 H12 119.9
C12 C13 C8 119.86(17)
C12 C13 H13 120.1
C8 C13 H13 120.1
C19 C14 C15 119.40(15)
C19 C14 P1 120.39(13)
C15 C14 P1 120.20(13)
C16 C15 C14 120.00(16)
C16 C15 H15 120.0
C14 C15 H15 120.0
C17 C16 C15 120.09(17)
C17 C16 H16 120.0
C15 C16 H16 120.0
C18 C17 C16 120.40(17)
C18 C17 H17 119.8
C16 C17 H17 119.8
C17 C18 C19 119.97(17)
C17 C18 H18 120.0
C19 C18 H18 120.0
C18 C19 C14 120.12(17)
C18 C19 H19 119.9
C14 C19 H19 119.9
N2 C20 C21 124.12(16)
N2 C20 H20 117.9
C21 C20 H20 117.9
C22 C21 C26 119.63(17)
C22 C21 C20 117.27(17)
C26 C21 C20 123.09(15)
C23 C22 C21 120.65(19)
C23 C22 H22 119.7
C21 C22 H22 119.7
C24 C23 C22 119.47(18)
C24 C23 H23 120.3
C22 C23 H23 120.3
C23 C24 C25 120.89(18)
C23 C24 H24 119.6
C25 C24 H24 119.6
C26 C25 C24 120.20(18)
C26 C25 H25 119.9
C24 C25 H25 119.9
C25 C26 C21 119.13(16)
C25 C26 P2 121.04(14)
C21 C26 P2 119.76(13)
C28 C27 C32 119.43(15)
C28 C27 P2 119.08(13)
C32 C27 P2 121.43(13)
C29 C28 C27 120.40(16)
C29 C28 H28 119.8
C27 C28 H28 119.8
C30 C29 C28 119.95(17)
C30 C29 H29 120.0
C28 C29 H29 120.0
C31 C30 C29 119.98(16)
C31 C30 H30 120.0
C29 C30 H30 120.0
C30 C31 C32 120.40(17)
C30 C31 H31 119.8
C32 C31 H31 119.8
C31 C32 C27 119.80(16)
C31 C32 H32 120.1
C27 C32 H32 120.1
C38 C33 C34 119.61(15)
C38 C33 P2 122.52(13)
C34 C33 P2 117.68(12)
C35 C34 C33 120.24(16)
C35 C34 H34 119.9
C33 C34 H34 119.9
C34 C35 C36 120.09(17)
C34 C35 H35 120.0
C36 C35 H35 120.0
C37 C36 C35 119.98(17)
C37 C36 H36 120.0
C35 C36 H36 120.0
C36 C37 C38 120.45(17)
C36 C37 H37 119.8
C38 C37 H37 119.8
C37 C38 C33 119.62(16)
C37 C38 H38 120.2
C33 C38 H38 120.2
N3 C39 C40 125.09(16)
N3 C39 H39 117.5
C40 C39 H39 117.5
C41 C40 C45 119.18(16)
C41 C40 C39 115.56(16)
C45 C40 C39 125.13(15)
C42 C41 C40 120.71(18)
C42 C41 H41 119.6
C40 C41 H41 119.6
C43 C42 C41 120.07(17)
C43 C42 H42 120.0
C41 C42 H42 120.0
C42 C43 C44 119.88(17)
C42 C43 H43 120.1
C44 C43 H43 120.1
C43 C44 C45 121.08(18)
C43 C44 H44 119.5
C45 C44 H44 119.5
C44 C45 C40 119.05(16)
C44 C45 P3 119.46(14)
C40 C45 P3 121.45(13)
C51 C46 C47 119.62(17)
C51 C46 P3 122.25(14)
C47 C46 P3 118.11(14)
C48 C47 C46 120.08(19)
C48 C47 H47 120.0
C46 C47 H47 120.0
C49 C48 C47 120.1(2)
C49 C48 H48 120.0
C47 C48 H48 120.0
C50 C49 C48 119.95(19)
C50 C49 H49 120.0
C48 C49 H49 120.0
C49 C50 C51 120.6(2)
C49 C50 H50 119.7
C51 C50 H50 119.7
C50 C51 C46 119.68(19)
C50 C51 H51 120.2
C46 C51 H51 120.2
C57 C52 C53 119.59(17)
C57 C52 P3 122.84(14)
C53 C52 P3 117.41(13)
C54 C53 C52 120.26(18)
C54 C53 H53 119.9
C52 C53 H53 119.9
C55 C54 C53 119.67(19)
C55 C54 H54 120.2
C53 C54 H54 120.2
C54 C55 C56 120.66(18)
C54 C55 H55 119.7
C56 C55 H55 119.7
C55 C56 C57 119.94(18)
C55 C56 H56 120.0
C57 C56 H56 120.0
C52 C57 C56 119.87(18)
C52 C57 H57 120.1
C56 C57 H57 120.1
Cl2 C58 Cl1 112.2(3)
Cl2 C58 H58A 109.2
Cl1 C58 H58A 109.2
Cl2 C58 H58B 109.2
Cl1 C58 H58B 109.2
H58A C58 H58B 107.9
Cl2A C58A Cl1A 110.0(9)
Cl2A C58A H58C 109.7
Cl1A C58A H58C 109.7
Cl2A C58A H58D 109.7
Cl1A C58A H58D 109.7
H58C C58A H58D 108.2
Cl4 C59 Cl3 111.22(13)
Cl4 C59 H59A 109.4
Cl3 C59 H59A 109.4
Cl4 C59 H59B 109.4
Cl3 C59 H59B 109.4
H59A C59 H59B 108.0
Cl6 C60 Cl5 110.44(12)
Cl6 C60 H60A 109.6
Cl5 C60 H60A 109.6
Cl6 C60 H60B 109.6
Cl5 C60 H60B 109.6
H60A C60 H60B 108.1
Cl7 C61 Cl8 110.76(12)
Cl7 C61 H61A 109.5
Cl8 C61 H61A 109.5
Cl7 C61 H61B 109.5
Cl8 C61 H61B 109.5
H61A C61 H61B 108.1
Cl9 C62 Cl10 111.79(15)
Cl9 C62 H62A 109.3
Cl10 C62 H62A 109.3
Cl9 C62 H62B 109.3
Cl10 C62 H62B 109.3
H62A C62 H62B 107.9
F1 B1 F4 109.43(17)
F1 B1 F2 109.89(17)
F4 B1 F2 108.78(15)
F1 B1 F3 109.81(15)
F4 B1 F3 110.04(15)
F2 B1 F3 108.88(17)
F5 B2 F8 109.4(5)
F5 B2 F6 110.0(5)
F8 B2 F6 110.5(5)
F5 B2 F7 108.7(6)
F8 B2 F7 107.8(5)
F6 B2 F7 110.4(5)
F7A B2A F8A 110.7(7)
F7A B2A F6A 110.9(7)
F8A B2A F6A 110.0(8)
F7A B2A F5A 110.1(8)
F8A B2A F5A 108.2(7)
F6A B2A F5A 106.9(6)

loop_
_geom_bond_atom_site_label_1
_geom_bond_atom_site_label_2
_geom_bond_distance
Ni1 N1 1.9071(13)
Ni1 N2 1.9440(14)
Ni1 P1 2.1682(5)
Ni1 P2 2.1835(4)
Ni2 N3 1.8316(14)
Ni2 O1 1.8346(12)
Ni2 N1 1.8788(14)
Ni2 P3 2.1607(5)
Cl1 C58 1.768(4)
Cl2 C58 1.743(4)
Cl1A C58A 1.760(8)
Cl2A C58A 1.753(8)
Cl3 C59 1.765(2)
Cl4 C59 1.760(2)
Cl5 C60 1.768(2)
Cl6 C60 1.768(2)
Cl7 C61 1.764(2)
Cl8 C61 1.771(2)
Cl9 C62 1.758(3)
Cl10 C62 1.766(2)
P1 C14 1.8137(17)
P1 C8 1.8195(17)
P1 C7 1.8288(17)
P2 C33 1.8072(17)
P2 C27 1.8183(17)
P2 C26 1.8238(17)
P3 C45 1.8062(17)
P3 C52 1.8081(18)
P3 C46 1.8119(18)
O1 N2 1.3916(17)
O2 C1 1.3779(19)
O2 N3 1.4284(17)
N1 C1 1.266(2)
N2 C20 1.282(2)
N3 C39 1.286(2)
C1 C2 1.473(2)
C2 C3 1.400(2)
C2 C7 1.403(2)
C3 C4 1.385(2)
C3 H3 0.9500
C4 C5 1.388(2)
C4 H4 0.9500
C5 C6 1.389(2)
C5 H5 0.9500
C6 C7 1.394(2)
C6 H6 0.9500
C8 C9 1.396(2)
C8 C13 1.397(2)
C9 C10 1.388(3)
C9 H9 0.9500
C10 C11 1.384(3)
C10 H10 0.9500
C11 C12 1.381(3)
C11 H11 0.9500
C12 C13 1.389(2)
C12 H12 0.9500
C13 H13 0.9500
C14 C19 1.398(2)
C14 C15 1.403(2)
C15 C16 1.389(2)
C15 H15 0.9500
C16 C17 1.388(3)
C16 H16 0.9500
C17 C18 1.386(3)
C17 H17 0.9500
C18 C19 1.392(2)
C18 H18 0.9500
C19 H19 0.9500
C20 C21 1.455(2)
C20 H20 0.9500
C21 C22 1.398(2)
C21 C26 1.406(2)
C22 C23 1.388(3)
C22 H22 0.9500
C23 C24 1.377(3)
C23 H23 0.9500
C24 C25 1.393(3)
C24 H24 0.9500
C25 C26 1.393(2)
C25 H25 0.9500
C27 C28 1.393(2)
C27 C32 1.397(2)
C28 C29 1.389(2)
C28 H28 0.9500
C29 C30 1.387(3)
C29 H29 0.9500
C30 C31 1.386(3)
C30 H30 0.9500
C31 C32 1.391(2)
C31 H31 0.9500
C32 H32 0.9500
C33 C38 1.397(2)
C33 C34 1.399(2)
C34 C35 1.380(2)
C34 H34 0.9500
C35 C36 1.391(3)
C35 H35 0.9500
C36 C37 1.386(3)
C36 H36 0.9500
C37 C38 1.389(2)
C37 H37 0.9500
C38 H38 0.9500
C39 C40 1.456(2)
C39 H39 0.9500
C40 C41 1.403(2)
C40 C45 1.409(2)
C41 C42 1.388(3)
C41 H41 0.9500
C42 C43 1.383(3)
C42 H42 0.9500
C43 C44 1.391(3)
C43 H43 0.9500
C44 C45 1.394(2)
C44 H44 0.9500
C46 C51 1.392(2)
C46 C47 1.392(3)
C47 C48 1.387(3)
C47 H47 0.9500
C48 C49 1.385(3)
C48 H48 0.9500
C49 C50 1.378(3)
C49 H49 0.9500
C50 C51 1.388(3)
C50 H50 0.9500
C51 H51 0.9500
C52 C57 1.387(2)
C52 C53 1.395(3)
C53 C54 1.387(3)
C53 H53 0.9500
C54 C55 1.379(3)
C54 H54 0.9500
C55 C56 1.381(3)
C55 H55 0.9500
C56 C57 1.393(3)
C56 H56 0.9500
C57 H57 0.9500
C58 H58A 0.9900
C58 H58B 0.9900
C58A H58C 0.9900
C58A H58D 0.9900
C59 H59A 0.9900
C59 H59B 0.9900
C60 H60A 0.9900
C60 H60B 0.9900
C61 H61A 0.9900
C61 H61B 0.9900
C62 H62A 0.9900
C62 H62B 0.9900
B1 F1 1.381(2)
B1 F4 1.389(2)
B1 F2 1.390(2)
B1 F3 1.391(2)
B2 F5 1.373(8)
B2 F8 1.375(8)
B2 F6 1.384(7)
B2 F7 1.394(7)
B2A F7A 1.356(10)
B2A F8A 1.369(10)
B2A F6A 1.386(10)
B2A F5A 1.405(11)

loop_
_geom_torsion_atom_site_label_1
_geom_torsion_atom_site_label_2
_geom_torsion_atom_site_label_3
_geom_torsion_atom_site_label_4
_geom_torsion
N1 Ni2 O1 N2 -41.60(10)
P3 Ni2 O1 N2 140.34(9)
N3 Ni2 N1 C1 6.83(12)
O1 Ni2 N1 C1 -174.24(12)
N3 Ni2 N1 Ni1 -167.15(8)
O1 Ni2 N1 Ni1 11.78(7)
Ni2 O1 N2 C20 -122.30(12)
Ni2 O1 N2 Ni1 59.30(10)
C1 O2 N3 C39 -169.40(13)
C1 O2 N3 Ni2 8.93(14)
N1 Ni2 N3 C39 168.92(19)
P3 Ni2 N3 C39 -13.04(18)
N1 Ni2 N3 O2 -8.70(10)
P3 Ni2 N3 O2 169.33(9)
Ni2 N1 C1 O2 -3.31(19)
Ni1 N1 C1 O2 169.27(11)
Ni2 N1 C1 C2 174.38(14)
Ni1 N1 C1 C2 -13.0(3)
N3 O2 C1 N1 -3.6(2)
N3 O2 C1 C2 178.24(12)
N1 C1 C2 C3 163.68(17)
O2 C1 C2 C3 -18.4(2)
N1 C1 C2 C7 -19.2(3)
O2 C1 C2 C7 158.65(14)
C7 C2 C3 C4 1.3(2)
C1 C2 C3 C4 178.40(15)
C2 C3 C4 C5 -2.1(2)
C3 C4 C5 C6 0.6(3)
C4 C5 C6 C7 1.7(2)
C5 C6 C7 C2 -2.5(2)
C5 C6 C7 P1 178.96(13)
C3 C2 C7 C6 1.0(2)
C1 C2 C7 C6 -176.09(14)
C3 C2 C7 P1 179.56(12)
C1 C2 C7 P1 2.5(2)
C14 P1 C7 C6 -9.60(15)
C8 P1 C7 C6 99.12(14)
Ni1 P1 C7 C6 -148.30(12)
C14 P1 C7 C2 171.88(12)
C8 P1 C7 C2 -79.40(14)
Ni1 P1 C7 C2 33.18(14)
C14 P1 C8 C9 56.75(15)
C7 P1 C8 C9 -53.04(15)
Ni1 P1 C8 C9 -171.03(12)
C14 P1 C8 C13 -119.39(14)
C7 P1 C8 C13 130.81(14)
Ni1 P1 C8 C13 12.82(14)
C13 C8 C9 C10 2.3(3)
P1 C8 C9 C10 -173.90(14)
C8 C9 C10 C11 -0.7(3)
C9 C10 C11 C12 -1.3(3)
C10 C11 C12 C13 1.8(3)
C11 C12 C13 C8 -0.2(3)
C9 C8 C13 C12 -1.8(3)
P1 C8 C13 C12 174.36(14)
C8 P1 C14 C19 19.78(15)
C7 P1 C14 C19 129.06(14)
Ni1 P1 C14 C19 -99.16(13)
C8 P1 C14 C15 -161.03(13)
C7 P1 C14 C15 -51.76(15)
Ni1 P1 C14 C15 80.02(14)
C19 C14 C15 C16 -1.3(2)
P1 C14 C15 C16 179.49(13)
C14 C15 C16 C17 0.3(3)
C15 C16 C17 C18 0.7(3)
C16 C17 C18 C19 -0.5(3)
C17 C18 C19 C14 -0.5(3)
C15 C14 C19 C18 1.4(2)
P1 C14 C19 C18 -179.37(13)
O1 N2 C20 C21 -176.31(14)
Ni1 N2 C20 C21 1.6(3)
N2 C20 C21 C22 -157.50(17)
N2 C20 C21 C26 22.8(3)
C26 C21 C22 C23 -2.4(3)
C20 C21 C22 C23 177.88(17)
C21 C22 C23 C24 1.7(3)
C22 C23 C24 C25 0.0(3)
C23 C24 C25 C26 -1.0(3)
C24 C25 C26 C21 0.2(3)
C24 C25 C26 P2 177.13(15)
C22 C21 C26 C25 1.5(3)
C20 C21 C26 C25 -178.86(16)
C22 C21 C26 P2 -175.51(13)
C20 C21 C26 P2 4.2(2)
C33 P2 C26 C25 11.26(16)
C27 P2 C26 C25 -99.08(15)
Ni1 P2 C26 C25 140.84(13)
C33 P2 C26 C21 -171.83(13)
C27 P2 C26 C21 77.83(14)
Ni1 P2 C26 C21 -42.25(14)
C33 P2 C27 C28 88.93(14)
C26 P2 C27 C28 -163.43(13)
Ni1 P2 C27 C28 -47.40(14)
C33 P2 C27 C32 -88.31(15)
C26 P2 C27 C32 19.33(16)
Ni1 P2 C27 C32 135.35(13)
C32 C27 C28 C29 0.9(3)
P2 C27 C28 C29 -176.35(13)
C27 C28 C29 C30 0.9(3)
C28 C29 C30 C31 -1.9(3)
C29 C30 C31 C32 1.0(3)
C30 C31 C32 C27 0.9(3)
C28 C27 C32 C31 -1.8(2)
P2 C27 C32 C31 175.41(13)
C27 P2 C33 C38 1.87(16)
C26 P2 C33 C38 -106.88(15)
Ni1 P2 C33 C38 133.37(13)
C27 P2 C33 C34 176.99(13)
C26 P2 C33 C34 68.23(14)
Ni1 P2 C33 C34 -51.51(15)
C38 C33 C34 C35 -0.3(3)
P2 C33 C34 C35 -175.54(13)
C33 C34 C35 C36 0.2(3)
C34 C35 C36 C37 -0.1(3)
C35 C36 C37 C38 0.1(3)
C36 C37 C38 C33 -0.2(3)
C34 C33 C38 C37 0.3(3)
P2 C33 C38 C37 175.29(14)
O2 N3 C39 C40 176.52(14)
Ni2 N3 C39 C40 -1.1(3)
N3 C39 C40 C41 -169.30(16)
N3 C39 C40 C45 6.5(3)
C45 C40 C41 C42 -1.9(3)
C39 C40 C41 C42 174.16(16)
C40 C41 C42 C43 0.5(3)
C41 C42 C43 C44 1.0(3)
C42 C43 C44 C45 -0.9(3)
C43 C44 C45 C40 -0.5(3)
C43 C44 C45 P3 177.30(14)
C41 C40 C45 C44 1.9(2)
C39 C40 C45 C44 -173.76(16)
C41 C40 C45 P3 -175.84(13)
C39 C40 C45 P3 8.5(2)
C52 P3 C45 C44 36.15(16)
C46 P3 C45 C44 -78.67(15)
Ni2 P3 C45 C44 159.35(12)
C52 P3 C45 C40 -146.07(14)
C46 P3 C45 C40 99.11(15)
Ni2 P3 C45 C40 -22.88(15)
C45 P3 C46 C51 8.61(18)
C52 P3 C46 C51 -104.39(17)
Ni2 P3 C46 C51 130.69(15)
C45 P3 C46 C47 -169.54(16)
C52 P3 C46 C47 77.45(17)
Ni2 P3 C46 C47 -47.47(17)
C51 C46 C47 C48 1.6(3)
P3 C46 C47 C48 179.84(19)
C46 C47 C48 C49 -1.9(4)
C47 C48 C49 C50 1.2(4)
C48 C49 C50 C51 -0.1(4)
C49 C50 C51 C46 -0.2(3)
C47 C46 C51 C50 -0.6(3)
P3 C46 C51 C50 -178.70(17)
C45 P3 C52 C57 -126.18(15)
C46 P3 C52 C57 -12.67(17)
Ni2 P3 C52 C57 111.42(14)
C45 P3 C52 C53 58.52(16)
C46 P3 C52 C53 172.02(14)
Ni2 P3 C52 C53 -63.89(15)
C57 C52 C53 C54 0.8(3)
P3 C52 C53 C54 176.30(16)
C52 C53 C54 C55 -0.6(3)
C53 C54 C55 C56 0.0(3)
C54 C55 C56 C57 0.4(3)
C53 C52 C57 C56 -0.5(3)
P3 C52 C57 C56 -175.67(15)
C55 C56 C57 C52 -0.1(3)
